data_2238845
loop_
_publ_author_name
'Costas-Lago, Mar\'ia Carmen'
'Costas, Tamara'
'Vila, Noem\'i'
'Ter\'an, Carmen'

_publ_section_title
;
 5-[(<i>tert</i>-Butyldiphenylsilyloxy)methyl]pyridazin-3(2<i>H</i>)-one
;
_journal_issue 12
_journal_name_full 'Acta Crystallographica Section E'
_journal_page_first o1826
_journal_page_last o1827
_journal_paper_doi 10.1107/S160053681303167X
_journal_volume 69
_journal_year 2013
_chemical_formula_iupac 'C21 H24 N2 O2 Si'
_chemical_formula_moiety 'C21 H24 N2 O2 Si'
_chemical_formula_sum 'C21 H24 N2 O2 Si'
_chemical_formula_weight 364.51
_chemical_name_systematic
;
5-[(<i>tert</i>-Butyldiphenylsilyloxy)methyl]pyridazin-3(2<i>H</i>)-one
;
_space_group_IT_number 14
_symmetry_cell_setting monoclinic
_symmetry_space_group_name_Hall '-P 2ybc'
_symmetry_space_group_name_H-M 'P 1 21/c 1'
_atom_sites_solution_hydrogens geom
_atom_sites_solution_primary direct
_atom_sites_solution_secondary difmap
_audit_creation_method SHELXL-97
_cell_angle_alpha 90.00
_cell_angle_beta 98.158(2)
_cell_angle_gamma 90.00
_cell_formula_units_Z 4
_cell_length_a 7.9844(10)
_cell_length_b 14.1416(17)
_cell_length_c 18.553(2)
_cell_measurement_reflns_used 6082
_cell_measurement_temperature 293(2)
_cell_measurement_theta_max 25.61
_cell_measurement_theta_min 2.22
_cell_volume 2073.7(4)
_computing_cell_refinement 'SAINT (Bruker, 1998)'
_computing_data_collection 'SMART (Bruker, 1998)'
_computing_data_reduction 'SAINT (Bruker, 1998)'
_computing_molecular_graphics 'PLATON (Spek, 2003) and Mercury (Macrae <i>et al.</i>, 2006)'
_computing_publication_material 'SHELXTL (Sheldrick, 2008)'
_computing_structure_refinement 'SHELXL97 (Sheldrick, 2008)'
_computing_structure_solution 'SIR2004 (Burla <i>et al.</i>, 2005)'
_diffrn_ambient_temperature 293(2)
_diffrn_measured_fraction_theta_full 0.990
_diffrn_measured_fraction_theta_max 0.990
_diffrn_measurement_device_type 'Bruker SMART 1000 CCD'
_diffrn_measurement_method '\f and \w scans'
_diffrn_radiation_monochromator graphite
_diffrn_radiation_source 'fine-focus sealed tube'
_diffrn_radiation_type MoK\a
_diffrn_radiation_wavelength 0.71073
_diffrn_reflns_av_R_equivalents 0.0294
_diffrn_reflns_av_sigmaI/netI 0.0247
_diffrn_reflns_limit_h_max 10
_diffrn_reflns_limit_h_min -10
_diffrn_reflns_limit_k_max 18
_diffrn_reflns_limit_k_min -18
_diffrn_reflns_limit_l_max 24
_diffrn_reflns_limit_l_min -24
_diffrn_reflns_number 25441
_diffrn_reflns_theta_full 28.10
_diffrn_reflns_theta_max 28.10
_diffrn_reflns_theta_min 1.82
_exptl_absorpt_coefficient_mu 0.129
_exptl_absorpt_correction_T_max 0.7456
_exptl_absorpt_correction_T_min 0.7036
_exptl_absorpt_correction_type multi-scan
_exptl_absorpt_process_details '(SADABS; Sheldrick, 1996)'
_exptl_crystal_colour colourless
_exptl_crystal_density_diffrn 1.168
_exptl_crystal_density_method 'not measured'
_exptl_crystal_description prism
_exptl_crystal_F_000 776
_exptl_crystal_size_max 0.49
_exptl_crystal_size_mid 0.47
_exptl_crystal_size_min 0.35
_refine_diff_density_max 0.391
_refine_diff_density_min -0.208
_refine_ls_extinction_method none
_refine_ls_goodness_of_fit_ref 1.006
_refine_ls_hydrogen_treatment mixed
_refine_ls_matrix_type full
_refine_ls_number_parameters 242
_refine_ls_number_reflns 5012
_refine_ls_number_restraints 0
_refine_ls_restrained_S_all 1.006
_refine_ls_R_factor_all 0.0958
_refine_ls_R_factor_gt 0.0532
_refine_ls_shift/su_max 0.000
_refine_ls_shift/su_mean 0.000
_refine_ls_structure_factor_coef Fsqd
_refine_ls_weighting_details 'calc w=1/[\s^2^(Fo^2^)+(0.0697P)^2^+1.0269P] where P=(Fo^2^+2Fc^2^)/3'
_refine_ls_weighting_scheme calc
_refine_ls_wR_factor_gt 0.1358
_refine_ls_wR_factor_ref 0.1721
_reflns_number_gt 3090
_reflns_number_total 5012
_reflns_threshold_expression I>2sigma(I)
_cod_data_source_file bx2453.cif
_cod_data_source_block I
_cod_original_cell_volume 2073.6(4)
_cod_original_sg_symbol_H-M 'P 21/c'
_cod_database_code 2238845

loop_
_symmetry_equiv_pos_as_xyz
'x, y, z'
'-x, y+1/2, -z+1/2'
'-x, -y, -z'
'x, -y-1/2, z-1/2'

loop_
_atom_site_type_symbol
_atom_site_label
_atom_site_fract_x
_atom_site_fract_y
_atom_site_fract_z
_atom_site_U_iso_or_equiv
_atom_site_adp_type
_atom_site_calc_flag
_atom_site_refinement_flags
_atom_site_occupancy
_atom_site_symmetry_multiplicity
Si Si -0.01100(7) 0.06816(5) 0.31744(3) 0.0514(2) Uani d . 1 1
N N1 0.1582(3) -0.09069(15) 0.02092(11) 0.0662(5) Uani d . 1 1
N N2 0.2996(3) -0.03706(14) 0.02689(11) 0.0575(5) Uani d . 1 1
H H2 0.358(3) -0.0458(19) -0.0097(15) 0.073(8) Uiso d . 1 1
C C4 0.2380(3) 0.04087(17) 0.13229(11) 0.0544(5) Uani d . 1 1
H H4 0.2632 0.0852 0.1693 0.065 Uiso calc R 1 1
C C3 0.3532(3) 0.02690(17) 0.08010(11) 0.0545(5) Uani d . 1 1
O O3 0.4903(2) 0.06809(14) 0.08028(9) 0.0743(5) Uani d . 1 1
C C5 0.0949(3) -0.00962(16) 0.12787(11) 0.0523(5) Uani d . 1 1
C C6 0.0614(3) -0.07715(17) 0.07036(13) 0.0616(6) Uani d . 1 1
H H6 -0.0361 -0.1137 0.0683 0.074 Uiso calc R 1 1
C C1' -0.0338(3) 0.0012(2) 0.17870(12) 0.0650(6) Uani d . 1 1
H H1'1 -0.1425 0.0169 0.1510 0.078 Uiso calc R 1 1
H H1'2 -0.0458 -0.0584 0.2034 0.078 Uiso calc R 1 1
O O1' 0.0132(2) 0.07213(11) 0.23069(8) 0.0597(4) Uani d . 1 1
C C2' 0.0633(4) -0.05142(19) 0.35288(13) 0.0709(7) Uani d . 1 1
C C3' -0.0335(6) -0.1239(3) 0.37389(18) 0.1092(12) Uani d . 1 1
H H3' -0.1494 -0.1151 0.3724 0.131 Uiso calc R 1 1
C C4' 0.0403(9) -0.2126(3) 0.3980(2) 0.1304(18) Uani d . 1 1
H H4' -0.0254 -0.2612 0.4129 0.156 Uiso calc R 1 1
C C5' 0.2058(10) -0.2236(3) 0.3983(2) 0.145(2) Uani d . 1 1
H H5' 0.2548 -0.2811 0.4138 0.174 Uiso calc R 1 1
C C6' 0.3032(8) -0.1568(4) 0.3776(3) 0.165(2) Uani d . 1 1
H H6' 0.4180 -0.1676 0.3775 0.198 Uiso calc R 1 1
C C7' 0.2323(5) -0.0705(3) 0.3562(3) 0.1212(14) Uani d . 1 1
H H7' 0.3028 -0.0229 0.3434 0.145 Uiso calc R 1 1
C C8' 0.1407(3) 0.15851(17) 0.35988(14) 0.0613(6) Uani d . 1 1
C C9' 0.2043(4) 0.22855(19) 0.3190(2) 0.0853(9) Uani d . 1 1
H H9' 0.1707 0.2305 0.2689 0.102 Uiso calc R 1 1
C C10' 0.3164(5) 0.2953(3) 0.3512(4) 0.1315(19) Uani d . 1 1
H H10' 0.3586 0.3412 0.3227 0.158 Uiso calc R 1 1
C C11' 0.3645(5) 0.2945(4) 0.4228(4) 0.156(3) Uani d . 1 1
H H11' 0.4399 0.3401 0.4439 0.187 Uiso calc R 1 1
C C12' 0.3054(5) 0.2284(4) 0.4651(3) 0.1347(18) Uani d . 1 1
H H12' 0.3393 0.2289 0.5151 0.162 Uiso calc R 1 1
C C13' 0.1941(4) 0.1597(3) 0.43397(17) 0.0907(9) Uani d . 1 1
H H13' 0.1548 0.1138 0.4634 0.109 Uiso calc R 1 1
C C14' -0.2325(3) 0.1025(3) 0.32926(15) 0.0812(9) Uani d . 1 1
C C15' -0.2574(5) 0.2050(4) 0.3026(2) 0.1399(18) Uani d . 1 1
H H15A -0.3708 0.2249 0.3063 0.210 Uiso calc R 1 1
H H15B -0.2382 0.2089 0.2527 0.210 Uiso calc R 1 1
H H15C -0.1787 0.2454 0.3320 0.210 Uiso calc R 1 1
C C16' -0.2605(5) 0.0971(4) 0.40913(18) 0.1222(15) Uani d . 1 1
H H16A -0.3718 0.1197 0.4137 0.183 Uiso calc R 1 1
H H16B -0.1777 0.1355 0.4383 0.183 Uiso calc R 1 1
H H16C -0.2494 0.0327 0.4255 0.183 Uiso calc R 1 1
C C17' -0.3641(4) 0.0404(4) 0.2832(2) 0.1413(19) Uani d . 1 1
H H17A -0.3467 -0.0245 0.2974 0.212 Uiso calc R 1 1
H H17B -0.3524 0.0472 0.2327 0.212 Uiso calc R 1 1
H H17C -0.4757 0.0597 0.2907 0.212 Uiso calc R 1 1

loop_
_atom_site_aniso_label
_atom_site_aniso_U_11
_atom_site_aniso_U_22
_atom_site_aniso_U_33
_atom_site_aniso_U_12
_atom_site_aniso_U_13
_atom_site_aniso_U_23
Si 0.0496(3) 0.0634(4) 0.0439(3) -0.0037(3) 0.0161(2) 0.0005(3)
N1 0.0711(13) 0.0649(13) 0.0656(12) 0.0004(10) 0.0206(10) -0.0141(10)
N2 0.0594(11) 0.0651(12) 0.0513(10) 0.0080(9) 0.0197(9) -0.0085(9)
C4 0.0579(13) 0.0641(14) 0.0436(11) 0.0038(10) 0.0150(9) -0.0058(10)
C3 0.0551(13) 0.0638(14) 0.0470(11) 0.0066(11) 0.0154(9) -0.0025(10)
O3 0.0665(11) 0.0986(14) 0.0636(10) -0.0144(10) 0.0295(8) -0.0208(9)
C5 0.0554(12) 0.0599(13) 0.0437(11) 0.0069(10) 0.0138(9) 0.0040(9)
C6 0.0643(14) 0.0616(14) 0.0613(14) -0.0034(11) 0.0173(11) -0.0043(11)
C1' 0.0585(13) 0.0889(18) 0.0508(12) -0.0025(12) 0.0192(10) -0.0059(12)
O1' 0.0700(10) 0.0678(10) 0.0463(8) 0.0021(8) 0.0256(7) 0.0008(7)
C2' 0.100(2) 0.0637(15) 0.0507(13) -0.0123(14) 0.0163(13) 0.0017(11)
C3' 0.158(3) 0.084(2) 0.089(2) -0.042(2) 0.026(2) 0.0057(18)
C4' 0.236(6) 0.075(3) 0.086(2) -0.041(3) 0.041(3) 0.0092(19)
C5' 0.257(7) 0.086(3) 0.098(3) 0.015(4) 0.048(4) 0.023(2)
C6' 0.170(5) 0.123(4) 0.210(6) 0.064(4) 0.057(4) 0.072(4)
C7' 0.110(3) 0.086(2) 0.173(4) 0.028(2) 0.037(3) 0.051(2)
C8' 0.0532(12) 0.0578(14) 0.0755(16) 0.0026(11) 0.0181(11) -0.0091(12)
C9' 0.0749(18) 0.0550(15) 0.135(3) 0.0015(13) 0.0461(18) -0.0044(16)
C10' 0.098(3) 0.062(2) 0.253(6) -0.0135(19) 0.087(4) -0.037(3)
C11' 0.074(3) 0.129(4) 0.273(8) -0.034(2) 0.056(4) -0.111(5)
C12' 0.085(3) 0.169(4) 0.144(4) -0.006(3) -0.006(2) -0.085(3)
C13' 0.0783(19) 0.108(2) 0.083(2) -0.0066(17) 0.0006(15) -0.0245(18)
C14' 0.0536(14) 0.131(3) 0.0633(15) 0.0030(16) 0.0236(12) -0.0113(17)
C15' 0.096(3) 0.180(5) 0.152(4) 0.074(3) 0.042(2) 0.021(3)
C16' 0.092(2) 0.209(4) 0.075(2) -0.002(3) 0.0472(18) -0.029(2)
C17' 0.0533(17) 0.266(6) 0.107(3) -0.023(3) 0.0197(17) -0.057(3)

loop_
_atom_type_symbol
_atom_type_description
_atom_type_scat_dispersion_real
_atom_type_scat_dispersion_imag
_atom_type_scat_source
C C 0.0033 0.0016 'International Tables Vol C Tables 4.2.6.8 and 6.1.1.4'
H H 0.0000 0.0000 'International Tables Vol C Tables 4.2.6.8 and 6.1.1.4'
N N 0.0061 0.0033 'International Tables Vol C Tables 4.2.6.8 and 6.1.1.4'
O O 0.0106 0.0060 'International Tables Vol C Tables 4.2.6.8 and 6.1.1.4'
Si Si 0.0817 0.0704 'International Tables Vol C Tables 4.2.6.8 and 6.1.1.4'

loop_
_geom_angle_atom_site_label_1
_geom_angle_atom_site_label_2
_geom_angle_atom_site_label_3
_geom_angle
O1' Si C8' 103.33(10)
O1' Si C14' 110.38(11)
C8' Si C14' 109.94(13)
O1' Si C2' 107.29(10)
C8' Si C2' 108.43(12)
C14' Si C2' 116.61(15)
C6 N1 N2 115.8(2)
N1 N2 C3 127.22(19)
N1 N2 H2 112.7(17)
C3 N2 H2 120.1(17)
C5 C4 C3 120.4(2)
C5 C4 H4 119.8
C3 C4 H4 119.8
O3 C3 N2 120.03(19)
O3 C3 C4 125.6(2)
N2 C3 C4 114.4(2)
C4 C5 C6 118.0(2)
C4 C5 C1' 124.2(2)
C6 C5 C1' 117.7(2)
N1 C6 C5 124.1(2)
N1 C6 H6 118.0
C5 C6 H6 118.0
O1' C1' C5 111.4(2)
O1' C1' H1'1 109.4
C5 C1' H1'1 109.4
O1' C1' H1'2 109.4
C5 C1' H1'2 109.4
H1'1 C1' H1'2 108.0
C1' O1' Si 126.05(15)
C7' C2' C3' 115.6(3)
C7' C2' Si 116.9(2)
C3' C2' Si 127.5(3)
C2' C3' C4' 121.3(4)
C2' C3' H3' 119.3
C4' C3' H3' 119.3
C5' C4' C3' 118.0(4)
C5' C4' H4' 121.0
C3' C4' H4' 121.0
C6' C5' C4' 122.9(5)
C6' C5' H5' 118.6
C4' C5' H5' 118.6
C5' C6' C7' 119.0(5)
C5' C6' H6' 120.5
C7' C6' H6' 120.5
C2' C7' C6' 123.3(4)
C2' C7' H7' 118.4
C6' C7' H7' 118.4
C13' C8' C9' 116.8(3)
C13' C8' Si 121.4(2)
C9' C8' Si 121.8(2)
C10' C9' C8' 121.1(4)
C10' C9' H9' 119.4
C8' C9' H9' 119.4
C11' C10' C9' 120.4(5)
C11' C10' H10' 119.8
C9' C10' H10' 119.8
C10' C11' C12' 120.8(4)
C10' C11' H11' 119.6
C12' C11' H11' 119.6
C11' C12' C13' 120.1(5)
C11' C12' H12' 120.0
C13' C12' H12' 120.0
C8' C13' C12' 120.8(4)
C8' C13' H13' 119.6
C12' C13' H13' 119.6
C16' C14' C17' 109.2(3)
C16' C14' C15' 109.2(3)
C17' C14' C15' 108.3(3)
C16' C14' Si 111.7(2)
C17' C14' Si 111.7(2)
C15' C14' Si 106.7(2)
C14' C15' H15A 109.5
C14' C15' H15B 109.5
H15A C15' H15B 109.5
C14' C15' H15C 109.5
H15A C15' H15C 109.5
H15B C15' H15C 109.5
C14' C16' H16A 109.5
C14' C16' H16B 109.5
H16A C16' H16B 109.5
C14' C16' H16C 109.5
H16A C16' H16C 109.5
H16B C16' H16C 109.5
C14' C17' H17A 109.5
C14' C17' H17B 109.5
H17A C17' H17B 109.5
C14' C17' H17C 109.5
H17A C17' H17C 109.5
H17B C17' H17C 109.5

loop_
_geom_bond_atom_site_label_1
_geom_bond_atom_site_label_2
_geom_bond_distance
Si O1' 1.6490(15)
Si C8' 1.857(3)
Si C14' 1.877(3)
Si C2' 1.880(3)
N1 C6 1.295(3)
N1 N2 1.351(3)
N2 C3 1.362(3)
N2 H2 0.89(3)
C4 C5 1.340(3)
C4 C3 1.440(3)
C4 H4 0.9300
C3 O3 1.240(3)
C5 C6 1.429(3)
C5 C1' 1.498(3)
C6 H6 0.9300
C1' O1' 1.406(3)
C1' H1'1 0.9700
C1' H1'2 0.9700
C2' C7' 1.369(5)
C2' C3' 1.373(4)
C3' C4' 1.431(6)
C3' H3' 0.9300
C4' C5' 1.329(7)
C4' H4' 0.9300
C5' C6' 1.315(7)
C5' H5' 0.9300
C6' C7' 1.380(5)
C6' H6' 0.9300
C7' H7' 0.9300
C8' C13' 1.380(4)
C8' C9' 1.387(4)
C9' C10' 1.378(5)
C9' H9' 0.9300
C10' C11' 1.329(8)
C10' H10' 0.9300
C11' C12' 1.348(8)
C11' H11' 0.9300
C12' C13' 1.386(5)
C12' H12' 0.9300
C13' H13' 0.9300
C14' C16' 1.531(4)
C14' C17' 1.533(5)
C14' C15' 1.535(5)
C15' H15A 0.9600
C15' H15B 0.9600
C15' H15C 0.9600
C16' H16A 0.9600
C16' H16B 0.9600
C16' H16C 0.9600
C17' H17A 0.9600
C17' H17B 0.9600
C17' H17C 0.9600

loop_
_geom_hbond_atom_site_label_D
_geom_hbond_atom_site_label_H
_geom_hbond_atom_site_label_A
_geom_hbond_site_symmetry_A
_geom_hbond_distance_DH
_geom_hbond_distance_HA
_geom_hbond_distance_DA
_geom_hbond_angle_DHA
N2 H2 O3 3_655 0.89(3) 1.93(3) 2.812(2) 173(2)
C6 H6 Cg3 2_545 0.93 3.00 3.869(3) 157

loop_
_geom_torsion_atom_site_label_1
_geom_torsion_atom_site_label_2
_geom_torsion_atom_site_label_3
_geom_torsion_atom_site_label_4
_geom_torsion
C6 N1 N2 C3 2.2(4)
N1 N2 C3 O3 176.7(2)
N1 N2 C3 C4 -3.9(3)
C5 C4 C3 O3 -178.2(2)
C5 C4 C3 N2 2.5(3)
C3 C4 C5 C6 0.2(3)
C3 C4 C5 C1' -178.8(2)
N2 N1 C6 C5 1.0(4)
C4 C5 C6 N1 -2.1(4)
C1' C5 C6 N1 177.0(2)
C4 C5 C1' O1' 1.1(3)
C6 C5 C1' O1' -177.9(2)
C5 C1' O1' Si -140.69(17)
C8' Si O1' C1' 160.37(19)
C14' Si O1' C1' -82.1(2)
C2' Si O1' C1' 45.9(2)
O1' Si C2' C7' 66.8(3)
C8' Si C2' C7' -44.2(3)
C14' Si C2' C7' -168.9(3)
O1' Si C2' C3' -110.9(3)
C8' Si C2' C3' 138.1(3)
C14' Si C2' C3' 13.4(3)
C7' C2' C3' C4' 0.4(5)
Si C2' C3' C4' 178.2(3)
C2' C3' C4' C5' -1.1(6)
C3' C4' C5' C6' 0.1(8)
C4' C5' C6' C7' 1.6(9)
C3' C2' C7' C6' 1.3(6)
Si C2' C7' C6' -176.7(4)
C5' C6' C7' C2' -2.3(9)
O1' Si C8' C13' -161.8(2)
C14' Si C8' C13' 80.3(2)
C2' Si C8' C13' -48.2(2)
O1' Si C8' C9' 18.9(2)
C14' Si C8' C9' -98.9(2)
C2' Si C8' C9' 132.6(2)
C13' C8' C9' C10' 0.5(4)
Si C8' C9' C10' 179.8(2)
C8' C9' C10' C11' -0.8(5)
C9' C10' C11' C12' 0.2(7)
C10' C11' C12' C13' 0.5(7)
C9' C8' C13' C12' 0.3(4)
Si C8' C13' C12' -179.0(3)
C11' C12' C13' C8' -0.8(6)
O1' Si C14' C16' 178.5(3)
C8' Si C14' C16' -68.1(3)
C2' Si C14' C16' 55.8(3)
O1' Si C14' C17' 56.0(3)
C8' Si C14' C17' 169.4(3)
C2' Si C14' C17' -66.7(3)
O1' Si C14' C15' -62.1(3)
C8' Si C14' C15' 51.2(3)
C2' Si C14' C15' 175.1(2)
